data_4035661
loop_
_publ_author_name
'Liang, Kangjiang'
'Tong, Xiaogang'
'Li, Tao'
'Shi, Bingfei'
'Wang, Haiyang'
'Yan, Pengcheng'
'Xia, Chengfeng'

_publ_section_title
;
 Enantioselective Radical Cyclization of Tryptamines by Visible
 Light-Excited Nitroxides.
;
_journal_issue 18
_journal_name_full 'The Journal of organic chemistry'
_journal_page_first 10948
_journal_page_last 10958
_journal_paper_doi 10.1021/acs.joc.8b01597
_journal_volume 83
_journal_year 2018
_chemical_absolute_configuration ad
_chemical_formula_moiety 'C21 H31 N3 O3'
_chemical_formula_sum 'C21 H32 N3 O3'
_chemical_formula_weight 374.49
_space_group_crystal_system orthorhombic
_space_group_IT_number 18
_space_group_name_Hall 'P 2 2ab'
_space_group_name_H-M_alt 'P 21 21 2'
_atom_sites_solution_hydrogens geom
_atom_sites_solution_primary direct
_audit_creation_date 2017-04-14
_audit_creation_method
;
Olex2 1.2
(compiled 2016.02.19 svn.r3266 for OlexSys, GUI svn.r5155)
;
_cell_angle_alpha 90
_cell_angle_beta 90
_cell_angle_gamma 90
_cell_formula_units_Z 4
_cell_length_a 19.9729(4)
_cell_length_b 10.88812(17)
_cell_length_c 9.57079(13)
_cell_measurement_reflns_used 5668
_cell_measurement_temperature 217.98(10)
_cell_measurement_theta_max 72.5170
_cell_measurement_theta_min 4.0650
_cell_volume 2081.33(6)
_computing_cell_refinement
;
CrysAlisPro, Agilent Technologies,
Version 1.171.37.35 (release 13-08-2014 CrysAlis171 .NET)
(compiled Aug 13 2014,18:06:01)
;
_computing_data_collection
;
CrysAlisPro, Agilent Technologies,
Version 1.171.37.35 (release 13-08-2014 CrysAlis171 .NET)
(compiled Aug 13 2014,18:06:01)
;
_computing_data_reduction
;
CrysAlisPro, Agilent Technologies,
Version 1.171.37.35 (release 13-08-2014 CrysAlis171 .NET)
(compiled Aug 13 2014,18:06:01)
;
_computing_molecular_graphics 'Olex2 (Dolomanov et al., 2009)'
_computing_publication_material 'Olex2 (Dolomanov et al., 2009)'
_computing_structure_refinement 'ShelXL (Sheldrick, 2015)'
_computing_structure_solution 'ShelXT (Sheldrick, 2015)'
_diffrn_ambient_environment N~2~
_diffrn_ambient_temperature 217.98(10)
_diffrn_detector 'CCD plate'
_diffrn_detector_area_resol_mean 15.9595
_diffrn_detector_type EosS2
_diffrn_measured_fraction_theta_full 1.000
_diffrn_measured_fraction_theta_max 1.000
_diffrn_measurement_details
;
#__ type_ start__ end____ width___ exp.time_
  1 omega  -31.00   53.00   1.0000    1.0000
omega____ theta____ kappa____ phi______ frames
    -       36.2921  -57.0000  -90.0000 84

#__ type_ start__ end____ width___ exp.time_
  2 omega  -31.00   63.00   1.0000    1.0000
omega____ theta____ kappa____ phi______ frames
    -       36.2921  -77.0000 -120.0000 94

#__ type_ start__ end____ width___ exp.time_
  3 omega   23.00   90.00   1.0000    1.0000
omega____ theta____ kappa____ phi______ frames
    -       36.2921 -125.0000  150.0000 67

#__ type_ start__ end____ width___ exp.time_
  4 omega  -35.00   66.00   1.0000    1.0000
omega____ theta____ kappa____ phi______ frames
    -       36.2921  -19.0000 -150.0000 101

#__ type_ start__ end____ width___ exp.time_
  5 omega   20.00  104.00   1.0000    1.0000
omega____ theta____ kappa____ phi______ frames
    -       36.2921   57.0000   30.0000 84

#__ type_ start__ end____ width___ exp.time_
  6 omega   40.00   98.00   1.0000   12.0000
omega____ theta____ kappa____ phi______ frames
    -      108.0000  -45.0000  150.0000 58

#__ type_ start__ end____ width___ exp.time_
  7 omega   38.00   91.00   1.0000   12.0000
omega____ theta____ kappa____ phi______ frames
    -      108.0000  -30.0000 -180.0000 53

#__ type_ start__ end____ width___ exp.time_
  8 omega   38.00   91.00   1.0000   12.0000
omega____ theta____ kappa____ phi______ frames
    -      108.0000  -30.0000   30.0000 53

#__ type_ start__ end____ width___ exp.time_
  9 omega   39.00  109.00   1.0000   12.0000
omega____ theta____ kappa____ phi______ frames
    -      108.0000  -94.0000    0.0000 70

#__ type_ start__ end____ width___ exp.time_
 10 omega   38.00   91.00   1.0000   12.0000
omega____ theta____ kappa____ phi______ frames
    -      108.0000  -30.0000  -30.0000 53

#__ type_ start__ end____ width___ exp.time_
 11 omega   40.00   98.00   1.0000   12.0000
omega____ theta____ kappa____ phi______ frames
    -      108.0000  -45.0000   90.0000 58

#__ type_ start__ end____ width___ exp.time_
 12 omega   38.00   91.00   1.0000   12.0000
omega____ theta____ kappa____ phi______ frames
    -      108.0000  -30.0000 -120.0000 53

#__ type_ start__ end____ width___ exp.time_
 13 omega   39.00  109.00   1.0000   12.0000
omega____ theta____ kappa____ phi______ frames
    -      108.0000  -94.0000   30.0000 70

#__ type_ start__ end____ width___ exp.time_
 14 omega   39.00  109.00   1.0000   12.0000
omega____ theta____ kappa____ phi______ frames
    -      108.0000  -94.0000  150.0000 70

#__ type_ start__ end____ width___ exp.time_
 15 omega   40.00   98.00   1.0000   12.0000
omega____ theta____ kappa____ phi______ frames
    -      108.0000  -45.0000 -150.0000 58

#__ type_ start__ end____ width___ exp.time_
 16 omega   17.00  105.00   1.0000    1.0000
omega____ theta____ kappa____ phi______ frames
    -       36.2921   38.0000 -150.0000 88

#__ type_ start__ end____ width___ exp.time_
 17 omega   10.00  104.00   1.0000    1.0000
omega____ theta____ kappa____ phi______ frames
    -       36.2921   77.0000  -90.0000 94
;
_diffrn_measurement_device 'four-circle diffractometer'
_diffrn_measurement_device_type 'New Gemini, Dual, Cu at zero, EosS2'
_diffrn_measurement_method '\w scans'
_diffrn_orient_matrix_UB_11 -0.0667645000
_diffrn_orient_matrix_UB_12 0.0444534000
_diffrn_orient_matrix_UB_13 0.0627361000
_diffrn_orient_matrix_UB_21 -0.0275854000
_diffrn_orient_matrix_UB_22 -0.1320027000
_diffrn_orient_matrix_UB_23 -0.0066592000
_diffrn_orient_matrix_UB_31 0.0270241000
_diffrn_orient_matrix_UB_32 -0.0247802000
_diffrn_orient_matrix_UB_33 0.1481162000
_diffrn_radiation_monochromator graphite
_diffrn_radiation_probe x-ray
_diffrn_radiation_type CuK\a
_diffrn_radiation_wavelength 1.54184
_diffrn_reflns_av_R_equivalents 0.0405
_diffrn_reflns_av_unetI/netI 0.0311
_diffrn_reflns_Laue_measured_fraction_full 1.000
_diffrn_reflns_Laue_measured_fraction_max 1.000
_diffrn_reflns_limit_h_max 23
_diffrn_reflns_limit_h_min -21
_diffrn_reflns_limit_k_max 12
_diffrn_reflns_limit_k_min -12
_diffrn_reflns_limit_l_max 11
_diffrn_reflns_limit_l_min -7
_diffrn_reflns_number 10608
_diffrn_reflns_point_group_measured_fraction_full 1.000
_diffrn_reflns_point_group_measured_fraction_max 1.000
_diffrn_reflns_theta_full 65.087
_diffrn_reflns_theta_max 65.087
_diffrn_reflns_theta_min 4.427
_diffrn_source 'Enhance (Cu) X-ray Source'
_exptl_absorpt_coefficient_mu 0.642
_exptl_absorpt_correction_T_max 1.00000
_exptl_absorpt_correction_T_min 0.43883
_exptl_absorpt_correction_type multi-scan
_exptl_absorpt_process_details
;
CrysAlisPro, Agilent Technologies,
Version 1.171.37.35 (release 13-08-2014 CrysAlis171 .NET)
(compiled Aug 13 2014,18:06:01)
Empirical absorption correction using spherical harmonics,
 implemented in SCALE3 ABSPACK scaling algorithm.
;
_exptl_crystal_colour 'clear light colourless'
_exptl_crystal_colour_lustre clear
_exptl_crystal_colour_modifier light
_exptl_crystal_colour_primary colourless
_exptl_crystal_density_diffrn 1.195
_exptl_crystal_description block
_exptl_crystal_F_000 812
_exptl_crystal_size_max 0.5
_exptl_crystal_size_mid 0.4
_exptl_crystal_size_min 0.3
_refine_diff_density_max 0.207
_refine_diff_density_min -0.431
_refine_diff_density_rms 0.075
_refine_ls_abs_structure_details
;
 Flack x determined using 1342 quotients [(I+)-(I-)]/[(I+)+(I-)]
 (Parsons, Flack and Wagner, Acta Cryst. B69 (2013) 249-259).
;
_refine_ls_abs_structure_Flack -0.18(13)
_refine_ls_extinction_method none
_refine_ls_goodness_of_fit_ref 1.111
_refine_ls_hydrogen_treatment constr
_refine_ls_matrix_type full
_refine_ls_number_parameters 249
_refine_ls_number_reflns 3549
_refine_ls_number_restraints 0
_refine_ls_restrained_S_all 1.111
_refine_ls_R_factor_all 0.0654
_refine_ls_R_factor_gt 0.0632
_refine_ls_shift/su_max 0.000
_refine_ls_shift/su_mean 0.000
_refine_ls_structure_factor_coef Fsqd
_refine_ls_weighting_details 'w=1/[\s^2^(Fo^2^)+(0.1111P)^2^+0.0727P] where P=(Fo^2^+2Fc^2^)/3'
_refine_ls_weighting_scheme calc
_refine_ls_wR_factor_gt 0.1545
_refine_ls_wR_factor_ref 0.1579
_reflns_Friedel_coverage 0.736
_reflns_Friedel_fraction_full 1.000
_reflns_Friedel_fraction_max 1.000
_reflns_number_gt 3378
_reflns_number_total 3549
_reflns_threshold_expression 'I > 2\s(I)'
_cod_data_source_file jo8b01597_si_001.cif
_cod_data_source_block lb-xlg-66-1-218k
_cod_original_cell_volume 2081.34(6)
_cod_database_code 4035661
_shelx_space_group_comment
;
The symmetry employed for this shelxl refinement is uniquely defined
by the following loop, which should always be used as a source of
symmetry information in preference to the above space-group names.
They are only intended as comments.
;
_reflns_odcompleteness_completeness 99.86
_reflns_odcompleteness_iscentric 1
_reflns_odcompleteness_theta 66.97
_olex2_refinement_description
;
1. Fixed Uiso
 At 1.2 times of:
  All C(H) groups, All C(H,H) groups, All N(H) groups
 At 1.5 times of:
  All C(H,H,H) groups
2.a Ternary CH refined with riding coordinates:
 C00D(H00D)
2.b Secondary CH2 refined with riding coordinates:
 C00A(H00A,H00B), C00G(H00H,H00I), C00H(H00J,H00K), C00M(H00Q,H00R), C00R(H00,
 HB)
2.c Aromatic/amide H refined with riding coordinates:
 N006(H006), C00B(H00C), C00J(H00O), C00L(H00P), C00Q(H00Z)
2.d Idealised Me refined as rotating group:
 C00E(H00E,H00F,H00G), C00I(H00L,H00M,H00N), C00N(H00S,H00T,H00U), C00O(H00V,
 H00W,H00X), C00P(H00Y,H,HA)
;
_shelx_shelxl_version_number 2014/7
_olex2_date_sample_data_collection 2017-04-14
_olex2_submission_special_instructions 'No special instructions were received'

loop_
_space_group_symop_operation_xyz
'x, y, z'
'-x, -y, z'
'-x+1/2, y+1/2, -z'
'x+1/2, -y+1/2, -z'

loop_
_atom_site_label
_atom_site_type_symbol
_atom_site_fract_x
_atom_site_fract_y
_atom_site_fract_z
_atom_site_U_iso_or_equiv
_atom_site_adp_type
_atom_site_occupancy
_atom_site_site_symmetry_order
_atom_site_calc_flag
_atom_site_refinement_flags_posn
O001 O 0.64527(11) 0.20797(19) 0.3091(2) 0.0451(5) Uani 1 1 d .
O002 O 0.45293(12) 0.1798(2) 0.7364(3) 0.0575(6) Uani 1 1 d .
O003 O 0.44915(13) 0.3544(2) 0.6099(4) 0.0710(8) Uani 1 1 d .
N004 N 0.61349(12) 0.3013(2) 0.2224(3) 0.0446(6) Uani 1 1 d .
N005 N 0.53873(14) 0.2282(2) 0.5995(3) 0.0537(6) Uani 1 1 d .
N006 N 0.61173(18) 0.4039(2) 0.5848(4) 0.0647(8) Uani 1 1 d .
H006 H 0.5920 0.4703 0.6143 0.078 Uiso 1 1 calc R
C007 C 0.47832(16) 0.2621(3) 0.6458(4) 0.0515(7) Uani 1 1 d .
C008 C 0.69616(16) 0.2713(3) 0.5338(3) 0.0453(7) Uani 1 1 d .
C009 C 0.67788(19) 0.3782(3) 0.6048(3) 0.0519(7) Uani 1 1 d .
C00A C 0.61777(16) 0.0924(3) 0.5158(3) 0.0480(7) Uani 1 1 d .
H00A H 0.5915 0.0455 0.4478 0.058 Uiso 1 1 calc R
H00B H 0.6582 0.0459 0.5397 0.058 Uiso 1 1 calc R
C00B C 0.76017(17) 0.2254(3) 0.5426(3) 0.0531(7) Uani 1 1 d .
H00C H 0.7717 0.1523 0.4961 0.064 Uiso 1 1 calc R
C00C C 0.63576(14) 0.2200(3) 0.4584(3) 0.0426(6) Uani 1 1 d .
C00D C 0.57855(17) 0.3071(3) 0.5085(3) 0.0490(7) Uani 1 1 d .
H00D H 0.5520 0.3394 0.4294 0.059 Uiso 1 1 calc R
C00E C 0.70390(19) 0.4474(3) 0.2610(4) 0.0583(8) Uani 1 1 d .
H00E H 0.6710 0.4894 0.3183 0.088 Uiso 1 1 calc GR
H00F H 0.7325 0.5075 0.2158 0.088 Uiso 1 1 calc GR
H00G H 0.7309 0.3941 0.3195 0.088 Uiso 1 1 calc GR
C00F C 0.66809(15) 0.3706(3) 0.1499(3) 0.0491(7) Uani 1 1 d .
C00G C 0.57675(18) 0.1204(3) 0.6451(4) 0.0547(8) Uani 1 1 d .
H00H H 0.5471 0.0520 0.6693 0.066 Uiso 1 1 calc R
H00I H 0.6054 0.1396 0.7253 0.066 Uiso 1 1 calc R
C00H C 0.63418(19) 0.4612(4) 0.0491(4) 0.0590(8) Uani 1 1 d .
H00J H 0.6095 0.5226 0.1036 0.071 Uiso 1 1 calc R
H00K H 0.6688 0.5044 -0.0043 0.071 Uiso 1 1 calc R
C00I C 0.72049(18) 0.2932(4) 0.0742(4) 0.0635(9) Uani 1 1 d .
H00L H 0.7340 0.2254 0.1336 0.095 Uiso 1 1 calc GR
H00M H 0.7592 0.3437 0.0528 0.095 Uiso 1 1 calc GR
H00N H 0.7016 0.2613 -0.0118 0.095 Uiso 1 1 calc GR
C00J C 0.7256(3) 0.4404(4) 0.6839(4) 0.0692(12) Uani 1 1 d .
H00O H 0.7142 0.5127 0.7322 0.083 Uiso 1 1 calc R
C00K C 0.56380(18) 0.2355(4) 0.1324(4) 0.0574(8) Uani 1 1 d .
C00L C 0.7896(2) 0.3939(4) 0.6900(4) 0.0744(13) Uani 1 1 d .
H00P H 0.8220 0.4358 0.7431 0.089 Uiso 1 1 calc R
C00M C 0.5867(2) 0.4000(4) -0.0512(4) 0.0662(10) Uani 1 1 d .
H00Q H 0.5650 0.4619 -0.1102 0.079 Uiso 1 1 calc R
H00R H 0.6113 0.3433 -0.1119 0.079 Uiso 1 1 calc R
C00N C 0.38647(19) 0.2050(4) 0.7848(5) 0.0749(11) Uani 1 1 d .
H00S H 0.3561 0.2083 0.7058 0.112 Uiso 1 1 calc GR
H00T H 0.3859 0.2832 0.8333 0.112 Uiso 1 1 calc GR
H00U H 0.3724 0.1405 0.8482 0.112 Uiso 1 1 calc GR
C00O C 0.5906(2) 0.1229(4) 0.0536(4) 0.0708(10) Uani 1 1 d .
H00V H 0.6217 0.1495 -0.0183 0.106 Uiso 1 1 calc GR
H00W H 0.5536 0.0793 0.0107 0.106 Uiso 1 1 calc GR
H00X H 0.6135 0.0689 0.1185 0.106 Uiso 1 1 calc GR
C00P C 0.5060(2) 0.1925(5) 0.2255(5) 0.0737(11) Uani 1 1 d .
H00Y H 0.5225 0.1329 0.2926 0.111 Uiso 1 1 calc GR
H H 0.4716 0.1549 0.1681 0.111 Uiso 1 1 calc GR
HA H 0.4873 0.2623 0.2748 0.111 Uiso 1 1 calc GR
C00Q C 0.8077(2) 0.2884(4) 0.6210(4) 0.0680(10) Uani 1 1 d .
H00Z H 0.8519 0.2589 0.6267 0.082 Uiso 1 1 calc R
C00R C 0.53459(19) 0.3308(4) 0.0307(5) 0.0693(10) Uani 1 1 d .
H00 H 0.5047 0.2888 -0.0349 0.083 Uiso 1 1 calc R
HB H 0.5076 0.3898 0.0838 0.083 Uiso 1 1 calc R

loop_
_atom_site_aniso_label
_atom_site_aniso_U_11
_atom_site_aniso_U_22
_atom_site_aniso_U_33
_atom_site_aniso_U_23
_atom_site_aniso_U_13
_atom_site_aniso_U_12
O001 0.0524(11) 0.0423(10) 0.0406(10) -0.0034(8) -0.0011(8) 0.0085(9)
O002 0.0489(12) 0.0501(12) 0.0737(14) -0.0042(10) 0.0148(11) -0.0042(9)
O003 0.0585(13) 0.0478(13) 0.107(2) 0.0052(13) 0.0130(14) 0.0129(11)
N004 0.0445(12) 0.0451(13) 0.0441(12) 0.0023(10) -0.0029(10) 0.0027(10)
N005 0.0551(14) 0.0394(12) 0.0665(15) 0.0044(12) 0.0167(13) 0.0061(11)
N006 0.078(2) 0.0360(13) 0.0797(19) -0.0140(13) 0.0199(16) 0.0023(13)
C007 0.0474(15) 0.0408(15) 0.0662(18) -0.0087(13) 0.0052(13) -0.0019(12)
C008 0.0591(16) 0.0394(14) 0.0374(13) 0.0020(11) 0.0055(12) -0.0058(12)
C009 0.077(2) 0.0394(14) 0.0393(13) -0.0006(12) 0.0148(14) -0.0127(14)
C00A 0.0549(16) 0.0347(14) 0.0545(16) -0.0014(11) 0.0032(13) 0.0011(12)
C00B 0.0603(18) 0.0520(16) 0.0471(14) 0.0054(13) -0.0040(14) -0.0034(14)
C00C 0.0500(15) 0.0350(13) 0.0429(14) -0.0010(10) 0.0037(12) 0.0011(11)
C00D 0.0568(17) 0.0376(15) 0.0528(15) 0.0006(12) 0.0098(13) 0.0041(12)
C00E 0.0616(19) 0.0617(19) 0.0516(17) 0.0069(15) -0.0028(14) -0.0166(15)
C00F 0.0477(15) 0.0571(17) 0.0426(14) 0.0034(12) -0.0004(12) -0.0001(13)
C00G 0.0594(17) 0.0399(15) 0.0647(18) 0.0089(13) 0.0144(15) 0.0054(13)
C00H 0.0629(19) 0.062(2) 0.0522(17) 0.0119(14) 0.0003(15) 0.0021(15)
C00I 0.0548(18) 0.083(2) 0.0525(17) 0.0042(17) 0.0008(14) 0.0090(18)
C00J 0.109(3) 0.0528(19) 0.0463(16) -0.0071(14) 0.0182(18) -0.034(2)
C00K 0.0549(17) 0.0590(18) 0.0583(18) -0.0032(15) -0.0136(15) -0.0006(14)
C00L 0.093(3) 0.082(3) 0.0484(17) 0.0033(17) -0.0042(18) -0.045(2)
C00M 0.069(2) 0.076(2) 0.0544(17) 0.0100(16) -0.0136(16) 0.0128(18)
C00N 0.0472(17) 0.081(3) 0.096(3) -0.003(2) 0.0165(19) -0.0075(18)
C00O 0.088(3) 0.061(2) 0.063(2) -0.0113(16) -0.0236(19) 0.0002(18)
C00P 0.059(2) 0.080(3) 0.082(2) 0.002(2) -0.0138(19) -0.0219(19)
C00Q 0.069(2) 0.077(2) 0.0584(19) 0.0141(18) -0.0096(17) -0.0202(19)
C00R 0.0583(19) 0.077(2) 0.073(2) 0.0019(19) -0.0234(18) 0.0024(17)

loop_
_atom_type_symbol
_atom_type_description
_atom_type_scat_dispersion_real
_atom_type_scat_dispersion_imag
_atom_type_scat_source
C C 0.0181 0.0091 'International Tables Vol C Tables 4.2.6.8 and 6.1.1.4'
H H 0.0000 0.0000 'International Tables Vol C Tables 4.2.6.8 and 6.1.1.4'
N N 0.0311 0.0180 'International Tables Vol C Tables 4.2.6.8 and 6.1.1.4'
O O 0.0492 0.0322 'International Tables Vol C Tables 4.2.6.8 and 6.1.1.4'

loop_
_geom_angle_atom_site_label_1
_geom_angle_atom_site_label_2
_geom_angle_atom_site_label_3
_geom_angle
C00C O001 N004 116.2(2)
C007 O002 C00N 115.5(3)
O001 N004 C00F 107.4(2)
O001 N004 C00K 106.4(2)
C00K N004 C00F 117.2(2)
C007 N005 C00D 121.8(3)
C007 N005 C00G 126.2(3)
C00D N005 C00G 111.5(3)
C009 N006 H006 124.3
C009 N006 C00D 111.5(3)
C00D N006 H006 124.3
O003 C007 O002 123.6(3)
O003 C007 N005 124.7(3)
N005 C007 O002 111.7(3)
C009 C008 C00C 109.4(3)
C00B C008 C009 121.1(3)
C00B C008 C00C 129.5(3)
N006 C009 C008 110.9(3)
N006 C009 C00J 129.7(3)
C00J C009 C008 119.4(4)
H00A C00A H00B 109.0
C00C C00A H00A 111.0
C00C C00A H00B 111.0
C00G C00A H00A 111.0
C00G C00A H00B 111.0
C00G C00A C00C 103.7(2)
C008 C00B H00C 120.4
C008 C00B C00Q 119.2(4)
C00Q C00B H00C 120.4
O001 C00C C008 113.6(2)
O001 C00C C00A 107.6(2)
O001 C00C C00D 117.1(2)
C008 C00C C00A 110.5(2)
C008 C00C C00D 102.3(2)
C00A C00C C00D 105.6(2)
N005 C00D C00C 103.0(2)
N005 C00D H00D 111.9
N006 C00D N005 112.2(3)
N006 C00D C00C 105.3(3)
N006 C00D H00D 111.9
C00C C00D H00D 111.9
H00E C00E H00F 109.5
H00E C00E H00G 109.5
H00F C00E H00G 109.5
C00F C00E H00E 109.5
C00F C00E H00F 109.5
C00F C00E H00G 109.5
N004 C00F C00E 107.1(2)
N004 C00F C00H 107.1(2)
N004 C00F C00I 116.1(3)
C00E C00F C00H 106.9(3)
C00I C00F C00E 108.1(3)
C00I C00F C00H 111.0(3)
N005 C00G C00A 101.4(3)
N005 C00G H00H 111.5
N005 C00G H00I 111.5
C00A C00G H00H 111.5
C00A C00G H00I 111.5
H00H C00G H00I 109.3
C00F C00H H00J 108.9
C00F C00H H00K 108.9
H00J C00H H00K 107.8
C00M C00H C00F 113.2(3)
C00M C00H H00J 108.9
C00M C00H H00K 108.9
C00F C00I H00L 109.5
C00F C00I H00M 109.5
C00F C00I H00N 109.5
H00L C00I H00M 109.5
H00L C00I H00N 109.5
H00M C00I H00N 109.5
C009 C00J H00O 120.7
C00L C00J C009 118.7(4)
C00L C00J H00O 120.7
N004 C00K C00O 115.7(3)
N004 C00K C00P 108.1(3)
N004 C00K C00R 107.1(3)
C00O C00K C00R 111.1(3)
C00P C00K C00O 107.7(4)
C00P C00K C00R 106.8(3)
C00J C00L H00P 118.9
C00Q C00L C00J 122.1(3)
C00Q C00L H00P 119.0
C00H C00M H00Q 109.9
C00H C00M H00R 109.9
H00Q C00M H00R 108.3
C00R C00M C00H 109.0(3)
C00R C00M H00Q 109.9
C00R C00M H00R 109.9
O002 C00N H00S 109.5
O002 C00N H00T 109.5
O002 C00N H00U 109.5
H00S C00N H00T 109.5
H00S C00N H00U 109.5
H00T C00N H00U 109.5
C00K C00O H00V 109.5
C00K C00O H00W 109.5
C00K C00O H00X 109.5
H00V C00O H00W 109.5
H00V C00O H00X 109.5
H00W C00O H00X 109.5
C00K C00P H00Y 109.5
C00K C00P H 109.5
C00K C00P HA 109.5
H00Y C00P H 109.5
H00Y C00P HA 109.5
H C00P HA 109.5
C00B C00Q H00Z 120.3
C00L C00Q C00B 119.4(4)
C00L C00Q H00Z 120.3
C00K C00R H00 108.8
C00K C00R HB 108.8
C00M C00R C00K 113.9(3)
C00M C00R H00 108.8
C00M C00R HB 108.8
H00 C00R HB 107.7

loop_
_geom_bond_atom_site_label_1
_geom_bond_atom_site_label_2
_geom_bond_distance
O001 N004 1.457(3)
O001 C00C 1.447(3)
O002 C007 1.346(4)
O002 C00N 1.433(4)
O003 C007 1.211(4)
N004 C00F 1.497(4)
N004 C00K 1.497(4)
N005 C007 1.337(4)
N005 C00D 1.459(4)
N005 C00G 1.464(4)
N006 H006 0.8700
N006 C009 1.364(5)
N006 C00D 1.443(4)
C008 C009 1.396(4)
C008 C00B 1.375(5)
C008 C00C 1.513(4)
C009 C00J 1.392(6)
C00A H00A 0.9800
C00A H00B 0.9800
C00A C00C 1.537(4)
C00A C00G 1.515(5)
C00B H00C 0.9400
C00B C00Q 1.392(5)
C00C C00D 1.560(4)
C00D H00D 0.9900
C00E H00E 0.9700
C00E H00F 0.9700
C00E H00G 0.9700
C00E C00F 1.531(5)
C00F C00H 1.537(5)
C00F C00I 1.527(5)
C00G H00H 0.9800
C00G H00I 0.9800
C00H H00J 0.9800
C00H H00K 0.9800
C00H C00M 1.506(5)
C00I H00L 0.9700
C00I H00M 0.9700
C00I H00N 0.9700
C00J H00O 0.9400
C00J C00L 1.377(7)
C00K C00O 1.536(5)
C00K C00P 1.532(6)
C00K C00R 1.538(5)
C00L H00P 0.9400
C00L C00Q 1.374(7)
C00M H00Q 0.9800
C00M H00R 0.9800
C00M C00R 1.504(6)
C00N H00S 0.9700
C00N H00T 0.9700
C00N H00U 0.9700
C00O H00V 0.9700
C00O H00W 0.9700
C00O H00X 0.9700
C00P H00Y 0.9700
C00P H 0.9700
C00P HA 0.9700
C00Q H00Z 0.9400
C00R H00 0.9800
C00R HB 0.9800

loop_
_geom_torsion_atom_site_label_1
_geom_torsion_atom_site_label_2
_geom_torsion_atom_site_label_3
_geom_torsion_atom_site_label_4
_geom_torsion
O001 N004 C00F C00E -70.4(3)
O001 N004 C00F C00H 175.2(2)
O001 N004 C00F C00I 50.5(3)
O001 N004 C00K C00O -50.4(4)
O001 N004 C00K C00P 70.5(4)
O001 N004 C00K C00R -174.8(3)
O001 C00C C00D N005 125.6(3)
O001 C00C C00D N006 -116.7(3)
N004 O001 C00C C008 -103.0(3)
N004 O001 C00C C00A 134.4(2)
N004 O001 C00C C00D 15.9(3)
N004 C00F C00H C00M -55.1(4)
N004 C00K C00R C00M 53.7(4)
N006 C009 C00J C00L 178.5(3)
C007 N005 C00D N006 78.7(4)
C007 N005 C00D C00C -168.6(3)
C007 N005 C00G C00A 151.8(3)
C008 C009 C00J C00L -0.2(5)
C008 C00B C00Q C00L 1.1(5)
C008 C00C C00D N005 -109.6(3)
C008 C00C C00D N006 8.1(3)
C009 N006 C00D N005 102.4(3)
C009 N006 C00D C00C -8.9(3)
C009 C008 C00B C00Q -1.5(5)
C009 C008 C00C O001 122.0(3)
C009 C008 C00C C00A -117.1(3)
C009 C008 C00C C00D -5.1(3)
C009 C00J C00L C00Q -0.2(5)
C00A C00C C00D N005 6.0(3)
C00A C00C C00D N006 123.7(3)
C00B C008 C009 N006 -177.9(3)
C00B C008 C009 C00J 1.1(4)
C00B C008 C00C O001 -60.4(4)
C00B C008 C00C C00A 60.5(4)
C00B C008 C00C C00D 172.5(3)
C00C O001 N004 C00F 116.0(3)
C00C O001 N004 C00K -117.7(3)
C00C C008 C009 N006 -0.1(3)
C00C C008 C009 C00J 178.9(3)
C00C C008 C00B C00Q -178.9(3)
C00C C00A C00G N005 37.4(3)
C00D N005 C007 O002 -175.2(3)
C00D N005 C007 O003 5.7(6)
C00D N005 C00G C00A -36.2(4)
C00D N006 C009 C008 5.9(4)
C00D N006 C009 C00J -173.0(3)
C00E C00F C00H C00M -169.6(3)
C00F N004 C00K C00O 69.7(4)
C00F N004 C00K C00P -169.4(3)
C00F N004 C00K C00R -54.7(4)
C00F C00H C00M C00R 57.1(4)
C00G N005 C007 O002 -3.9(5)
C00G N005 C007 O003 177.0(4)
C00G N005 C00D N006 -93.8(3)
C00G N005 C00D C00C 18.9(4)
C00G C00A C00C O001 -152.8(3)
C00G C00A C00C C008 82.7(3)
C00G C00A C00C C00D -27.2(3)
C00H C00M C00R C00K -56.6(5)
C00I C00F C00H C00M 72.6(4)
C00J C00L C00Q C00B -0.3(6)
C00K N004 C00F C00E 170.0(3)
C00K N004 C00F C00H 55.6(4)
C00K N004 C00F C00I -69.1(3)
C00N O002 C007 O003 2.7(5)
C00N O002 C007 N005 -176.3(3)
C00O C00K C00R C00M -73.4(4)
C00P C00K C00R C00M 169.4(3)
